data_7708871
loop_
_publ_author_name
'Huang, Xing'
'Zhao, Zhiying'
'Wang, Yanqi'
'Zhang, Mengsi'
'He, Zhangzhen'

_publ_section_title
;
 Synthesis, structure and magnetic properties of two new spin-chain
 compounds Ca2Ni(HSeO3)2(SeO3)2 and Na2Cu(SeO3)2&#x00B7;2H2O
;
_journal_name_full 'Dalton Transactions'
_journal_paper_doi 10.1039/D1DT03058B
_journal_year 2021
_chemical_formula_moiety 'Ca2 H2 Ni O12 Se4'
_chemical_formula_sum 'Ca2 H2 Ni O12 Se4'
_chemical_formula_weight 648.73
_space_group_crystal_system triclinic
_space_group_IT_number 2
_space_group_name_Hall '-P 1'
_space_group_name_H-M_alt 'P -1'
_atom_sites_solution_hydrogens difmap
_atom_sites_solution_primary dual
_audit_creation_date 2020-06-10
_audit_creation_method
;
Olex2 1.2
(compiled 2018.05.29 svn.r3508 for OlexSys, GUI svn.r5506)
;
_cell_angle_alpha 110.413(3)
_cell_angle_beta 105.027(3)
_cell_angle_gamma 91.786(2)
_cell_formula_units_Z 1
_cell_length_a 5.2858(2)
_cell_length_b 7.0398(2)
_cell_length_c 8.4180(3)
_cell_measurement_reflns_used 2509
_cell_measurement_temperature 293(2)
_cell_measurement_theta_max 32.9330
_cell_measurement_theta_min 2.6520
_cell_volume 280.962(18)
_computing_cell_refinement 'CrysAlisPro 1.171.39.46c (Rigaku OD, 2018)'
_computing_data_collection 'CrysAlisPro 1.171.39.46c (Rigaku OD, 2018)'
_computing_data_reduction 'CrysAlisPro 1.171.39.46c (Rigaku OD, 2018)'
_computing_molecular_graphics 'Olex2 (Dolomanov et al., 2009)'
_computing_publication_material 'Olex2 (Dolomanov et al., 2009)'
_computing_structure_refinement 'ShelXL (Sheldrick, 2015)'
_computing_structure_solution 'ShelXT (Sheldrick, 2015)'
_diffrn_ambient_temperature 293
_diffrn_detector 'CCD plate'
_diffrn_measured_fraction_theta_full 0.971
_diffrn_measured_fraction_theta_max 0.826
_diffrn_measurement_details
;
List of Runs (angles in degrees, time in seconds):

  # Type    Start    End  Width  t~exp~   \w     \q     \k     \f   Frames
--------------------------------------------------------------------------
  1  \w   -118.00  62.00   0.50    5.00    --  -28.00  45.00 180.00  360
  2  \w   -118.00  22.00   0.50    5.00    --  -28.00  45.00  90.00  280
  3  \w   -118.00 -38.00   0.50    5.00    --  -28.00  45.00   0.00  160
;
_diffrn_measurement_device 'abstract diffractometer'
_diffrn_measurement_device_type 'dtrek-CrysAlisPro-abstract goniometer imported rigaku-d*trek images'
_diffrn_measurement_method '\w scans'
_diffrn_orient_matrix_type 'CrysAlisPro convention (1999,Acta A55,543-557)'
_diffrn_orient_matrix_UB_11 -0.1292324000
_diffrn_orient_matrix_UB_12 0.0275541000
_diffrn_orient_matrix_UB_13 -0.0069755000
_diffrn_orient_matrix_UB_21 0.0164638000
_diffrn_orient_matrix_UB_22 0.0500853000
_diffrn_orient_matrix_UB_23 -0.0573052000
_diffrn_orient_matrix_UB_31 -0.0518362000
_diffrn_orient_matrix_UB_32 -0.0922076000
_diffrn_orient_matrix_UB_33 -0.0740518000
_diffrn_radiation_monochromator graphite
_diffrn_radiation_probe x-ray
_diffrn_radiation_type MoK\a
_diffrn_radiation_wavelength 0.71073
_diffrn_reflns_av_R_equivalents 0.0147
_diffrn_reflns_av_unetI/netI 0.0232
_diffrn_reflns_Laue_measured_fraction_full 0.971
_diffrn_reflns_Laue_measured_fraction_max 0.826
_diffrn_reflns_limit_h_max 8
_diffrn_reflns_limit_h_min -7
_diffrn_reflns_limit_k_max 10
_diffrn_reflns_limit_k_min -9
_diffrn_reflns_limit_l_max 12
_diffrn_reflns_limit_l_min -12
_diffrn_reflns_number 3058
_diffrn_reflns_point_group_measured_fraction_full 0.971
_diffrn_reflns_point_group_measured_fraction_max 0.826
_diffrn_reflns_theta_full 25.242
_diffrn_reflns_theta_max 33.320
_diffrn_reflns_theta_min 2.696
_diffrn_source 'fine-focus sealed X-ray tube'
_diffrn_source_type 'Enhance (Mo) X-ray Source'
_exptl_absorpt_coefficient_mu 15.654
_exptl_absorpt_correction_T_max 1.00000
_exptl_absorpt_correction_T_min 0.63441
_exptl_absorpt_correction_type multi-scan
_exptl_absorpt_process_details
;
CrysAlisPro 1.171.39.46c (Rigaku Oxford Diffraction, 2018)
Empirical absorption correction using spherical harmonics,
 implemented in SCALE3 ABSPACK scaling algorithm.
;
_exptl_crystal_colour greenish
_exptl_crystal_colour_modifier greenish
_exptl_crystal_density_diffrn 3.834
_exptl_crystal_description block
_exptl_crystal_F_000 302
_refine_diff_density_max 0.742
_refine_diff_density_min -1.209
_refine_diff_density_rms 0.223
_refine_ls_extinction_method none
_refine_ls_goodness_of_fit_ref 1.079
_refine_ls_hydrogen_treatment refall
_refine_ls_matrix_type full
_refine_ls_number_parameters 92
_refine_ls_number_reflns 1789
_refine_ls_number_restraints 0
_refine_ls_restrained_S_all 1.079
_refine_ls_R_factor_all 0.0281
_refine_ls_R_factor_gt 0.0256
_refine_ls_shift/su_max 0.000
_refine_ls_shift/su_mean 0.000
_refine_ls_structure_factor_coef Fsqd
_refine_ls_weighting_details 'w=1/[\s^2^(Fo^2^)+(0.0387P)^2^+0.1466P] where P=(Fo^2^+2Fc^2^)/3'
_refine_ls_weighting_scheme calc
_refine_ls_wR_factor_gt 0.0636
_refine_ls_wR_factor_ref 0.0650
_reflns_Friedel_coverage 0.000
_reflns_number_gt 1651
_reflns_number_total 1789
_reflns_threshold_expression 'I > 2\s(I)'
_cod_data_source_file d1dt03058b1.cif
_cod_data_source_block ca2ni(hseo3)2(seo3)2
_cod_database_code 7708871
_shelx_shelxl_version_number 2016/6
_shelx_space_group_comment
;
The symmetry employed for this shelxl refinement is uniquely defined
by the following loop, which should always be used as a source of
symmetry information in preference to the above space-group names.
They are only intended as comments.
;
_reflns_odcompleteness_completeness 82.59
_reflns_odcompleteness_iscentric 1
_reflns_odcompleteness_theta 33.24
_olex2_refinement_description
;
;
_olex2_submission_special_instructions 'No special instructions were received'
_oxdiff_exptl_absorpt_empirical_details
;
Empirical correction (ABSPACK) includes:
- Absorption correction using spherical harmonics
- Frame scaling
- Detector area scaling
;
_oxdiff_exptl_absorpt_empirical_full_max 1.795
_oxdiff_exptl_absorpt_empirical_full_min 0.587

loop_
_space_group_symop_operation_xyz
'x, y, z'
'-x, -y, -z'

loop_
_atom_site_label
_atom_site_type_symbol
_atom_site_fract_x
_atom_site_fract_y
_atom_site_fract_z
_atom_site_U_iso_or_equiv
_atom_site_adp_type
_atom_site_occupancy
_atom_site_site_symmetry_order
_atom_site_calc_flag
_atom_site_refinement_flags_posn
_atom_site_refinement_flags_adp
_atom_site_refinement_flags_occupancy
_atom_site_disorder_assembly
_atom_site_disorder_group
Se1 Se -0.07065(5) 0.23864(4) 0.31915(3) 0.00761(8) Uani 1 1 d . . . . .
Se2 Se 0.70857(5) 0.18973(4) 0.72458(3) 0.00950(8) Uani 1 1 d . . . . .
Ni1 Ni 0.500000 0.500000 0.500000 0.00764(11) Uani 1 2 d S T P . .
Ca1 Ca 0.38290(10) 0.27180(9) 0.04715(7) 0.00887(12) Uani 1 1 d . . . . .
O1 O 0.6350(4) 0.3716(3) 0.8885(3) 0.0137(4) Uani 1 1 d . . . . .
O2 O -0.2517(4) 0.4395(3) 0.3333(3) 0.0105(4) Uani 1 1 d . . . . .
O3 O 0.1953(4) 0.3298(3) 0.2763(3) 0.0108(4) Uani 1 1 d . . . . .
O4 O 0.5771(4) 0.2353(3) 0.5427(3) 0.0136(4) Uani 1 1 d . . . . .
O5 O 1.0545(4) 0.2704(4) 0.7739(3) 0.0155(4) Uani 1 1 d . . . . .
O6 O -0.2516(4) 0.0782(3) 0.1167(3) 0.0146(4) Uani 1 1 d . . . . .
H5 H 1.096(12) 0.366(9) 0.740(9) 0.065(19) Uiso 1 1 d . . . . .

loop_
_atom_site_aniso_label
_atom_site_aniso_U_11
_atom_site_aniso_U_22
_atom_site_aniso_U_33
_atom_site_aniso_U_23
_atom_site_aniso_U_13
_atom_site_aniso_U_12
Se1 0.00660(12) 0.00708(17) 0.00867(12) 0.00292(11) 0.00145(8) 0.00062(9)
Se2 0.01135(13) 0.00710(17) 0.00925(13) 0.00305(11) 0.00159(9) 0.00138(10)
Ni1 0.00622(19) 0.0081(3) 0.0072(2) 0.00178(19) 0.00113(15) 0.00078(17)
Ca1 0.0096(2) 0.0082(3) 0.0083(2) 0.0024(2) 0.00255(17) 0.00080(19)
O1 0.0188(10) 0.0122(12) 0.0120(9) 0.0036(8) 0.0082(7) 0.0042(8)
O2 0.0105(8) 0.0089(11) 0.0120(8) 0.0026(8) 0.0043(7) 0.0041(7)
O3 0.0057(8) 0.0151(12) 0.0105(8) 0.0034(8) 0.0025(6) -0.0012(7)
O4 0.0175(10) 0.0135(12) 0.0092(8) 0.0057(8) 0.0006(7) 0.0024(8)
O5 0.0100(9) 0.0185(13) 0.0193(10) 0.0111(9) 0.0009(7) 0.0027(8)
O6 0.0139(9) 0.0068(11) 0.0141(9) -0.0013(8) -0.0034(7) -0.0006(8)

loop_
_atom_type_symbol
_atom_type_description
_atom_type_scat_dispersion_real
_atom_type_scat_dispersion_imag
_atom_type_scat_source
Ca Ca 0.2262 0.3064 'International Tables Vol C Tables 4.2.6.8 and 6.1.1.4'
H H 0.0000 0.0000 'International Tables Vol C Tables 4.2.6.8 and 6.1.1.4'
Ni Ni 0.3393 1.1124 'International Tables Vol C Tables 4.2.6.8 and 6.1.1.4'
O O 0.0106 0.0060 'International Tables Vol C Tables 4.2.6.8 and 6.1.1.4'
Se Se -0.0929 2.2259 'International Tables Vol C Tables 4.2.6.8 and 6.1.1.4'

loop_
_geom_angle_atom_site_label_1
_geom_angle_atom_site_label_2
_geom_angle_atom_site_label_3
_geom_angle
_geom_angle_site_symmetry_1
_geom_angle_site_symmetry_3
_geom_angle_publ_flag
O2 Se1 Ca1 50.07(7) . 1_455 ?
O3 Se1 Ca1 110.41(7) . 1_455 ?
O3 Se1 O2 99.97(10) . . ?
O6 Se1 Ca1 47.67(8) . 1_455 ?
O6 Se1 O2 97.58(10) . . ?
O6 Se1 O3 102.40(10) . . ?
O1 Se2 Ca1 36.78(8) . 1_556 ?
O1 Se2 O5 100.58(11) . . ?
O4 Se2 Ca1 120.73(8) . 1_556 ?
O4 Se2 O1 106.37(11) . . ?
O4 Se2 O5 103.12(11) . . ?
O5 Se2 Ca1 123.28(7) . 1_556 ?
O2 Ni1 O2 180.0 2_566 1_655 ?
O3 Ni1 O2 86.65(8) . 1_655 ?
O3 Ni1 O2 86.65(8) 2_666 2_566 ?
O3 Ni1 O2 93.35(8) 2_666 1_655 ?
O3 Ni1 O2 93.35(8) . 2_566 ?
O3 Ni1 O3 180.00(9) . 2_666 ?
O4 Ni1 O2 89.04(8) . 1_655 ?
O4 Ni1 O2 89.04(8) 2_666 2_566 ?
O4 Ni1 O2 90.96(8) 2_666 1_655 ?
O4 Ni1 O2 90.96(8) . 2_566 ?
O4 Ni1 O3 91.30(8) . 2_666 ?
O4 Ni1 O3 88.70(8) . . ?
O4 Ni1 O3 88.70(8) 2_666 2_666 ?
O4 Ni1 O3 91.30(8) 2_666 . ?
O4 Ni1 O4 180.0 2_666 . ?
Se1 Ca1 Se2 88.957(15) 1_655 1_554 ?
Se1 Ca1 Ni1 58.966(10) 1_655 . ?
Se1 Ca1 Ca1 62.844(15) 1_655 2_655 ?
Se1 Ca1 Ca1 99.47(2) 1_655 2_665 ?
Se2 Ca1 Ca1 72.255(16) 1_554 2_655 ?
Se2 Ca1 Ca1 61.141(15) 1_554 2_665 ?
Ni1 Ca1 Se2 140.541(17) . 1_554 ?
Ni1 Ca1 Ca1 99.38(2) . 2_665 ?
Ni1 Ca1 Ca1 106.92(2) . 2_655 ?
Ca1 Ca1 Ca1 130.63(3) 2_665 2_655 ?
O1 Ca1 Se1 89.16(6) 1_554 1_655 ?
O1 Ca1 Se1 106.08(6) 2_666 1_655 ?
O1 Ca1 Se2 97.22(5) 2_666 1_554 ?
O1 Ca1 Se2 24.98(5) 1_554 1_554 ?
O1 Ca1 Ni1 73.36(5) 2_666 . ?
O1 Ca1 Ni1 123.54(6) 1_554 . ?
O1 Ca1 Ca1 164.14(6) 2_666 2_655 ?
O1 Ca1 Ca1 36.83(5) 1_554 2_665 ?
O1 Ca1 Ca1 94.52(6) 1_554 2_655 ?
O1 Ca1 Ca1 36.36(5) 2_666 2_665 ?
O1 Ca1 O1 73.19(8) 1_554 2_666 ?
O1 Ca1 O2 91.05(7) 1_554 1_655 ?
O1 Ca1 O2 76.64(7) 2_666 1_655 ?
O1 Ca1 O5 74.80(8) 1_554 1_454 ?
O1 Ca1 O5 78.05(8) 2_666 1_454 ?
O1 Ca1 O6 84.69(8) 1_554 1_655 ?
O1 Ca1 O6 132.26(8) 2_666 1_655 ?
O2 Ca1 Se1 31.44(5) 1_655 1_655 ?
O2 Ca1 Se2 103.43(5) 1_655 1_554 ?
O2 Ca1 Ni1 37.37(4) 1_655 . ?
O2 Ca1 Ca1 82.33(5) 1_655 2_665 ?
O2 Ca1 Ca1 93.96(5) 1_655 2_655 ?
O3 Ca1 Se1 87.04(5) . 1_655 ?
O3 Ca1 Se2 175.91(5) . 1_554 ?
O3 Ca1 Ni1 35.69(5) . . ?
O3 Ca1 Ca1 106.54(6) . 2_655 ?
O3 Ca1 Ca1 118.75(6) . 2_665 ?
O3 Ca1 O1 83.10(8) . 2_666 ?
O3 Ca1 O1 153.91(8) . 1_554 ?
O3 Ca1 O2 72.65(7) . 1_655 ?
O3 Ca1 O5 111.24(7) . 1_454 ?
O3 Ca1 O6 104.15(8) . 1_655 ?
O3 Ca1 O6 102.80(8) . 2 ?
O5 Ca1 Se1 161.70(6) 1_454 1_655 ?
O5 Ca1 Se2 72.78(5) 1_454 1_554 ?
O5 Ca1 Ni1 137.82(6) 1_454 . ?
O5 Ca1 Ca1 108.93(6) 1_454 2_655 ?
O5 Ca1 Ca1 73.02(6) 1_454 2_665 ?
O5 Ca1 O2 153.69(8) 1_454 1_655 ?
O6 Ca1 Se1 30.38(5) 1_655 1_655 ?
O6 Ca1 Se1 98.06(5) 2 1_655 ?
O6 Ca1 Se2 72.60(6) 1_655 1_554 ?
O6 Ca1 Se2 78.59(6) 2 1_554 ?
O6 Ca1 Ni1 85.63(5) 1_655 . ?
O6 Ca1 Ni1 124.71(6) 2 . ?
O6 Ca1 Ca1 111.34(6) 1_655 2_665 ?
O6 Ca1 Ca1 135.40(6) 2 2_665 ?
O6 Ca1 Ca1 36.02(5) 2 2_655 ?
O6 Ca1 Ca1 33.98(5) 1_655 2_655 ?
O6 Ca1 O1 155.45(8) 2 2_666 ?
O6 Ca1 O1 103.29(8) 2 1_554 ?
O6 Ca1 O2 127.91(7) 2 1_655 ?
O6 Ca1 O2 61.74(7) 1_655 1_655 ?
O6 Ca1 O5 136.24(8) 1_655 1_454 ?
O6 Ca1 O5 77.62(8) 2 1_454 ?
O6 Ca1 O6 70.00(8) 2 1_655 ?
Se2 O1 Ca1 132.24(11) . 2_666 ?
Se2 O1 Ca1 118.23(12) . 1_556 ?
Ca1 O1 Ca1 106.81(8) 1_556 2_666 ?
Se1 O2 Ni1 119.31(11) . 1_455 ?
Se1 O2 Ca1 98.49(9) . 1_455 ?
Ni1 O2 Ca1 95.95(7) 1_455 1_455 ?
Se1 O3 Ni1 114.50(10) . . ?
Se1 O3 Ca1 139.89(11) . . ?
Ni1 O3 Ca1 103.82(8) . . ?
Se2 O4 Ni1 132.35(12) . . ?
Se2 O5 Ca1 122.00(11) . 1_656 ?
Se1 O6 Ca1 101.95(10) . 1_455 ?
Se1 O6 Ca1 140.46(12) . 2 ?
Ca1 O6 Ca1 110.00(8) 2 1_455 ?

loop_
_geom_bond_atom_site_label_1
_geom_bond_atom_site_label_2
_geom_bond_distance
_geom_bond_site_symmetry_2
_geom_bond_publ_flag
Se1 Ca1 3.2597(6) 1_455 ?
Se1 O2 1.719(2) . ?
Se1 O3 1.6989(19) . ?
Se1 O6 1.685(2) . ?
Se2 Ca1 3.4730(6) 1_556 ?
Se2 O1 1.665(2) . ?
Se2 O4 1.653(2) . ?
Se2 O5 1.793(2) . ?
Ni1 O2 2.109(2) 2_566 ?
Ni1 O2 2.109(2) 1_655 ?
Ni1 O3 2.0758(19) . ?
Ni1 O3 2.0758(19) 2_666 ?
Ni1 O4 2.051(2) . ?
Ni1 O4 2.051(2) 2_666 ?
Ca1 Ca1 3.8114(12) 2_665 ?
Ca1 Ca1 3.9361(12) 2_655 ?
Ca1 O1 2.361(2) 1_554 ?
Ca1 O1 2.387(2) 2_666 ?
Ca1 O2 2.527(2) 1_655 ?
Ca1 O3 2.311(2) . ?
Ca1 O5 2.493(2) 1_454 ?
Ca1 O6 2.463(2) 1_655 ?
Ca1 O6 2.341(2) 2 ?
